data_4120145
loop_
_publ_author_name
'Liang-An Chen'
'Weici Xu'
'Biao Huang'
'Jiajia Ma'
'Lun Wang'
'Jianwei Xi'
'Klaus Harms'
'Lei Gong'
'Eric Meggers'

_publ_section_title
;
 Asymmetric Catalysis with an Inert Chiral-at-Metal Iridium Complex
;
_journal_name_full 'Journal of the American Chemical Society'
_journal_page_first 10598
_journal_page_last 10601
_journal_paper_doi 10.1021/ja403777k
_journal_volume 135
_journal_year 2013
_chemical_absolute_configuration rmad
_chemical_formula_moiety 'C40H34IrN3O5S.0.5 H2O'
_chemical_formula_sum 'C40 H35 Ir N3 O5.5 S'
_chemical_formula_weight 869.97
_chemical_name_systematic
; 
 ? 
;
_space_group_IT_number 1
_symmetry_cell_setting triclinic
_symmetry_space_group_name_Hall 'P 1'
_symmetry_space_group_name_H-M 'P 1'
_atom_sites_solution_hydrogens geom
_atom_sites_solution_primary direct
_atom_sites_solution_secondary difmap
_audit_creation_method SHELXL-97
_cell_angle_alpha 75.32(3)
_cell_angle_beta 85.39(3)
_cell_angle_gamma 72.16(3)
_cell_formula_units_Z 1
_cell_length_a 8.7931(18)
_cell_length_b 10.932(2)
_cell_length_c 12.430(3)
_cell_measurement_temperature 153(2)
_cell_measurement_theta_max 28.5
_cell_measurement_theta_min 0
_cell_volume 1100.3(5)
_computing_cell_refinement 'Bruker SMART'
_computing_data_collection 'Bruker SMART'
_computing_data_reduction 'Bruker SAINT'
_computing_molecular_graphics 'Bruker SHELXTL'
_computing_publication_material 'Bruker SHELXTL'
_computing_structure_refinement 'SHELXL-97 (Sheldrick, 1997)'
_computing_structure_solution 'SHELXS-97 (Sheldrick, 1990)'
_diffrn_ambient_temperature 153(2)
_diffrn_measured_fraction_theta_full 0.982
_diffrn_measured_fraction_theta_max 0.982
_diffrn_measurement_device_type 'Bruker P4'
_diffrn_measurement_method '\w scans'
_diffrn_radiation_monochromator graphite
_diffrn_radiation_source 'fine-focus sealed tube'
_diffrn_radiation_type MoK\a
_diffrn_radiation_wavelength 0.71073
_diffrn_reflns_av_R_equivalents 0.0209
_diffrn_reflns_av_sigmaI/netI 0.0748
_diffrn_reflns_limit_h_max 10
_diffrn_reflns_limit_h_min -10
_diffrn_reflns_limit_k_max 12
_diffrn_reflns_limit_k_min -12
_diffrn_reflns_limit_l_max 14
_diffrn_reflns_limit_l_min -14
_diffrn_reflns_number 7702
_diffrn_reflns_theta_full 25.00
_diffrn_reflns_theta_max 25.00
_diffrn_reflns_theta_min 1.69
_exptl_absorpt_coefficient_mu 3.122
_exptl_absorpt_correction_T_max 0.7454
_exptl_absorpt_correction_T_min 0.4646
_exptl_absorpt_correction_type empirical
_exptl_absorpt_process_details SADABS
_exptl_crystal_density_diffrn 1.313
_exptl_crystal_F_000 433
_exptl_crystal_size_max 0.29
_exptl_crystal_size_mid 0.15
_exptl_crystal_size_min 0.10
_refine_diff_density_max 1.684
_refine_diff_density_min -0.568
_refine_diff_density_rms 0.188
_refine_ls_abs_structure_details 'Flack H D (1983), Acta Cryst. A39, 876-881'
_refine_ls_abs_structure_Flack 0.015(11)
_refine_ls_extinction_method none
_refine_ls_goodness_of_fit_ref 1.038
_refine_ls_hydrogen_treatment constr
_refine_ls_matrix_type full
_refine_ls_number_parameters 460
_refine_ls_number_reflns 6801
_refine_ls_number_restraints 3
_refine_ls_restrained_S_all 1.038
_refine_ls_R_factor_all 0.0372
_refine_ls_R_factor_gt 0.0372
_refine_ls_shift/su_max 0.024
_refine_ls_shift/su_mean 0.001
_refine_ls_structure_factor_coef Fsqd
_refine_ls_weighting_details 'calc w=1/[\s^2^(Fo^2^)+(0.0540P)^2^+0.0000P] where P=(Fo^2^+2Fc^2^)/3'
_refine_ls_weighting_scheme calc
_refine_ls_wR_factor_gt 0.1017
_refine_ls_wR_factor_ref 0.1017
_reflns_number_gt 6801
_reflns_number_total 6801
_reflns_threshold_expression >2sigma(I)
_cod_data_source_file ja403777k_si_003.cif
_cod_data_source_block glxwc
_cod_original_cell_volume 1100.3(4)
_cod_original_formula_sum 'C40 H35 Ir N3 O5.50 S'
_cod_database_code 4120145

loop_
_symmetry_equiv_pos_as_xyz
'x, y, z'

loop_
_atom_site_label
_atom_site_type_symbol
_atom_site_fract_x
_atom_site_fract_y
_atom_site_fract_z
_atom_site_U_iso_or_equiv
_atom_site_adp_type
_atom_site_occupancy
_atom_site_symmetry_multiplicity
_atom_site_calc_flag
_atom_site_refinement_flags
Ir1 Ir 0.69302(5) 0.55905(4) 0.33089(4) 0.02263(10) Uani 1 1 d .
S1 S 0.9781(3) 0.8596(2) 0.1649(2) 0.0392(6) Uani 1 1 d .
O1 O 0.5087(13) 0.7396(11) 0.3039(10) 0.026(2) Uani 1 1 d .
O1W O 0.5631(18) 0.0197(14) 0.5420(14) 0.049(4) Uani 0.50 1 d P
H1WB H 0.5685 0.0023 0.4787 0.059 Uiso 0.50 1 d PR
H1WA H 0.5033 0.0531 0.5910 0.059 Uiso 0.50 1 d PR
O2 O 0.6483(9) 0.5637(8) 0.6601(6) 0.0501(19) Uani 1 1 d .
O3 O 1.2102(8) 0.7736(7) 0.4325(6) 0.0393(15) Uani 1 1 d .
H3A H 1.3093 0.7577 0.4228 0.059 Uiso 1 1 calc R
O4 O 0.7093(8) 0.3539(7) 0.0937(6) 0.0407(16) Uani 1 1 d .
O5 O 0.2243(13) 0.8569(10) -0.2104(7) 0.074(3) Uani 1 1 d .
H5A H 0.1618 0.9332 -0.2345 0.112 Uiso 1 1 calc R
N1 N 0.8491(14) 0.6697(12) 0.2445(11) 0.021(3) Uani 1 1 d .
N2 N 0.7246(17) 0.5850(14) 0.4831(12) 0.026(3) Uani 1 1 d .
N3 N 0.6547(18) 0.5104(15) 0.1876(13) 0.028(3) Uani 1 1 d .
C11 C 0.5148(11) 0.8555(10) 0.2427(8) 0.033(2) Uani 1 1 d .
C12 C 0.365(3) 0.960(2) 0.215(2) 0.052(5) Uani 1 1 d .
H12A H 0.2678 0.9393 0.2358 0.063 Uiso 1 1 calc R
C13 C 0.3581(14) 1.0828(10) 0.1611(13) 0.068(4) Uani 1 1 d .
H13A H 0.2572 1.1484 0.1470 0.081 Uiso 1 1 calc R
C14 C 0.4975(17) 1.1171(12) 0.1250(17) 0.091(6) Uani 1 1 d .
H14A H 0.4889 1.2070 0.0905 0.109 Uiso 1 1 calc R
C15 C 0.6539(16) 1.0215(11) 0.1378(14) 0.071(4) Uani 1 1 d .
H15A H 0.7479 1.0432 0.1080 0.085 Uiso 1 1 calc R
C16 C 0.6559(11) 0.8898(10) 0.1998(9) 0.041(2) Uani 1 1 d .
C21 C 0.8150(11) 0.7958(9) 0.2094(8) 0.032(2) Uani 1 1 d .
C22 C 1.1183(14) 0.6966(12) 0.2080(11) 0.035(3) Uani 1 1 d .
H22A H 1.2003 0.6803 0.1496 0.042 Uiso 1 1 calc R
H22B H 1.1725 0.6883 0.2774 0.042 Uiso 1 1 calc R
C23 C 1.0220(10) 0.5968(8) 0.2271(7) 0.0269(18) Uani 1 1 d .
H23A H 1.0624 0.5254 0.2954 0.032 Uiso 1 1 calc R
C24 C 1.0342(10) 0.5343(10) 0.1282(8) 0.032(2) Uani 1 1 d .
H24A H 0.9595 0.4789 0.1439 0.038 Uiso 1 1 calc R
C25 C 1.2027(12) 0.4403(12) 0.1220(9) 0.041(2) Uani 1 1 d .
H25A H 1.2317 0.3785 0.1947 0.061 Uiso 1 1 calc R
H25B H 1.2789 0.4916 0.1012 0.061 Uiso 1 1 calc R
H25C H 1.2051 0.3905 0.0661 0.061 Uiso 1 1 calc R
C26 C 0.9860(13) 0.6319(12) 0.0162(9) 0.039(2) Uani 1 1 d .
H26A H 0.8782 0.6914 0.0218 0.058 Uiso 1 1 calc R
H26B H 0.9872 0.5832 -0.0402 0.058 Uiso 1 1 calc R
H26C H 1.0615 0.6839 -0.0050 0.058 Uiso 1 1 calc R
C31 C 0.532(2) 0.4749(17) 0.4226(15) 0.029(4) Uani 1 1 d .
C32 C 0.4338(11) 0.4124(9) 0.3872(9) 0.036(2) Uani 1 1 d .
H32A H 0.4432 0.4030 0.3128 0.043 Uiso 1 1 calc R
C33 C 0.3235(16) 0.3639(14) 0.4577(11) 0.044(3) Uani 1 1 d .
H33A H 0.2555 0.3246 0.4319 0.052 Uiso 1 1 calc R
C34 C 0.3157(15) 0.3752(13) 0.5708(10) 0.056(3) Uani 1 1 d .
H34A H 0.2415 0.3422 0.6203 0.068 Uiso 1 1 calc R
C35 C 0.4112(15) 0.4315(14) 0.6089(12) 0.053(3) Uani 1 1 d .
H35A H 0.4061 0.4370 0.6843 0.064 Uiso 1 1 calc R
C36 C 0.5192(11) 0.4822(9) 0.5326(8) 0.033(2) Uani 1 1 d .
C37 C 0.6286(12) 0.5451(10) 0.5599(7) 0.035(2) Uani 1 1 d .
C41 C 0.8248(11) 0.6300(11) 0.5386(8) 0.031(2) Uani 1 1 d .
C42 C 0.9552(10) 0.6785(9) 0.5005(7) 0.0296(19) Uani 1 1 d .
H42A H 0.9921 0.6864 0.4259 0.035 Uiso 1 1 calc R
C43 C 1.0274(12) 0.7144(10) 0.5791(8) 0.035(2) Uani 1 1 d .
C44 C 0.9688(15) 0.7065(13) 0.6881(9) 0.052(3) Uani 1 1 d .
H44A H 1.0182 0.7337 0.7393 0.062 Uiso 1 1 calc R
C45 C 0.838(3) 0.659(2) 0.7215(17) 0.053(5) Uani 1 1 d .
H45A H 0.7975 0.6526 0.7952 0.064 Uiso 1 1 calc R
C46 C 0.770(2) 0.621(2) 0.6452(15) 0.043(4) Uani 1 1 d .
C47 C 1.1741(12) 0.7638(12) 0.5474(9) 0.041(2) Uani 1 1 d .
H47A H 1.1529 0.8517 0.5635 0.049 Uiso 1 1 calc R
H47B H 1.2668 0.7018 0.5925 0.049 Uiso 1 1 calc R
C51 C 0.8450(19) 0.3708(17) 0.3586(17) 0.029(4) Uani 1 1 d .
C52 C 0.9479(11) 0.3030(10) 0.4480(9) 0.040(2) Uani 1 1 d .
H52A H 0.9577 0.3431 0.5055 0.048 Uiso 1 1 calc R
C53 C 1.034(2) 0.1751(18) 0.448(2) 0.044(5) Uani 1 1 d .
H53A H 1.1077 0.1289 0.5077 0.052 Uiso 1 1 calc R
C54 C 1.0248(14) 0.1087(11) 0.3725(11) 0.051(3) Uani 1 1 d .
H54A H 1.0857 0.0185 0.3809 0.061 Uiso 1 1 calc R
C55 C 0.9266(14) 0.1732(10) 0.2837(10) 0.047(3) Uani 1 1 d .
H55A H 0.9188 0.1305 0.2275 0.056 Uiso 1 1 calc R
C56 C 0.8385(11) 0.3030(9) 0.2783(8) 0.033(2) Uani 1 1 d .
C57 C 0.7335(11) 0.3859(9) 0.1875(8) 0.031(2) Uani 1 1 d .
C61 C 0.5722(11) 0.5696(12) 0.0873(9) 0.035(2) Uani 1 1 d .
C62 C 0.4734(11) 0.6905(11) 0.0443(8) 0.036(2) Uani 1 1 d .
H62A H 0.4495 0.7577 0.0842 0.043 Uiso 1 1 calc R
C63 C 0.4056(13) 0.7159(12) -0.0615(8) 0.043(2) Uani 1 1 d .
C64 C 0.4419(14) 0.6170(13) -0.1172(9) 0.047(3) Uani 1 1 d .
H64A H 0.3949 0.6361 -0.1881 0.056 Uiso 1 1 calc R
C65 C 0.540(3) 0.495(2) -0.0774(15) 0.057(6) Uani 1 1 d .
H65A H 0.5631 0.4286 -0.1179 0.068 Uiso 1 1 calc R
C66 C 0.606(2) 0.471(2) 0.0288(18) 0.045(5) Uani 1 1 d .
C67 C 0.2934(16) 0.8512(14) -0.1092(9) 0.057(3) Uani 1 1 d .
H67A H 0.2075 0.8740 -0.0547 0.068 Uiso 1 1 calc R
H67B H 0.3526 0.9176 -0.1227 0.068 Uiso 1 1 calc R

loop_
_atom_site_aniso_label
_atom_site_aniso_U_11
_atom_site_aniso_U_22
_atom_site_aniso_U_33
_atom_site_aniso_U_23
_atom_site_aniso_U_13
_atom_site_aniso_U_12
Ir1 0.01822(14) 0.02508(14) 0.02860(15) -0.01110(10) 0.00377(9) -0.00936(9)
S1 0.0273(12) 0.0310(13) 0.0647(17) -0.0164(12) 0.0121(11) -0.0156(11)
O1 0.024(5) 0.019(4) 0.035(5) -0.005(3) 0.005(4) -0.010(3)
O1W 0.048(9) 0.036(8) 0.063(10) -0.002(7) 0.016(7) -0.025(7)
O2 0.055(5) 0.080(5) 0.031(4) -0.019(4) 0.013(3) -0.041(4)
O3 0.031(4) 0.048(4) 0.042(4) -0.012(3) -0.001(3) -0.015(3)
O4 0.045(4) 0.045(4) 0.045(4) -0.029(3) 0.016(3) -0.022(3)
O5 0.099(7) 0.077(6) 0.053(5) -0.010(4) -0.040(5) -0.028(5)
N1 0.011(5) 0.027(7) 0.030(5) -0.011(4) 0.003(4) -0.009(4)
N2 0.028(6) 0.030(5) 0.024(5) -0.018(4) 0.000(4) -0.008(4)
N3 0.021(5) 0.038(6) 0.033(6) -0.014(5) 0.009(4) -0.019(5)
C11 0.023(5) 0.037(6) 0.042(5) -0.019(4) 0.008(4) -0.009(4)
C12 0.037(9) 0.041(10) 0.072(13) 0.001(9) 0.012(8) -0.017(7)
C13 0.033(6) 0.022(5) 0.123(12) 0.012(6) 0.014(6) 0.001(4)
C14 0.052(8) 0.029(6) 0.159(16) 0.018(8) 0.019(9) -0.004(6)
C15 0.048(7) 0.029(6) 0.124(12) -0.009(7) -0.021(7) 0.002(5)
C16 0.024(5) 0.037(5) 0.068(7) -0.023(5) 0.011(4) -0.014(4)
C21 0.029(5) 0.035(5) 0.039(5) -0.018(4) 0.005(4) -0.015(4)
C22 0.028(6) 0.039(7) 0.053(7) -0.031(6) 0.015(5) -0.021(5)
C23 0.023(4) 0.029(4) 0.034(5) -0.013(4) 0.004(3) -0.012(4)
C24 0.021(4) 0.043(5) 0.040(5) -0.023(4) 0.010(4) -0.013(4)
C25 0.030(5) 0.045(6) 0.051(6) -0.019(5) 0.012(4) -0.014(5)
C26 0.038(6) 0.045(6) 0.034(6) -0.007(5) -0.002(4) -0.014(5)
C31 0.029(7) 0.016(6) 0.042(8) -0.006(5) 0.003(5) -0.007(5)
C32 0.027(5) 0.031(5) 0.044(5) -0.004(4) -0.003(4) -0.006(4)
C33 0.035(8) 0.054(9) 0.058(7) -0.022(7) 0.012(6) -0.032(7)
C34 0.049(7) 0.072(8) 0.057(7) -0.005(6) 0.013(5) -0.042(6)
C35 0.051(7) 0.062(8) 0.054(8) -0.013(6) 0.015(6) -0.032(7)
C36 0.023(5) 0.038(5) 0.038(5) -0.004(4) 0.000(4) -0.012(4)
C37 0.037(5) 0.050(6) 0.025(5) -0.014(4) 0.007(4) -0.020(5)
C41 0.026(5) 0.037(6) 0.033(5) -0.016(4) -0.004(4) -0.007(4)
C42 0.028(5) 0.034(5) 0.030(5) -0.012(4) 0.001(4) -0.010(4)
C43 0.034(5) 0.039(5) 0.040(5) -0.012(4) -0.003(4) -0.017(4)
C44 0.069(8) 0.073(8) 0.031(5) -0.019(5) -0.004(5) -0.040(7)
C45 0.064(10) 0.072(11) 0.031(8) -0.012(7) -0.005(7) -0.031(8)
C46 0.047(9) 0.065(10) 0.025(7) -0.011(6) 0.001(6) -0.028(7)
C47 0.032(5) 0.049(6) 0.050(6) -0.013(5) -0.007(4) -0.021(5)
C51 0.014(6) 0.023(6) 0.053(8) -0.012(6) 0.010(5) -0.010(5)
C52 0.022(5) 0.047(6) 0.058(7) -0.016(5) 0.006(4) -0.019(4)
C53 0.024(8) 0.024(7) 0.075(12) -0.003(7) 0.008(7) -0.005(6)
C54 0.040(6) 0.037(6) 0.078(9) -0.022(6) 0.019(6) -0.011(5)
C55 0.047(6) 0.034(5) 0.065(7) -0.020(5) 0.022(6) -0.019(5)
C56 0.030(5) 0.026(4) 0.048(6) -0.016(4) 0.014(4) -0.013(4)
C57 0.032(5) 0.035(5) 0.037(5) -0.020(4) 0.012(4) -0.021(4)
C61 0.028(5) 0.051(7) 0.040(6) -0.025(5) 0.012(4) -0.024(5)
C62 0.031(5) 0.058(6) 0.028(5) -0.015(4) 0.002(4) -0.023(5)
C63 0.046(6) 0.067(7) 0.029(5) -0.015(5) 0.003(4) -0.032(5)
C64 0.049(7) 0.065(8) 0.034(5) -0.017(5) 0.004(5) -0.024(6)
C65 0.077(13) 0.094(16) 0.027(8) -0.029(9) 0.017(8) -0.058(12)
C66 0.039(8) 0.054(9) 0.056(10) -0.026(8) 0.020(7) -0.028(7)
C67 0.059(7) 0.076(8) 0.037(6) -0.006(6) -0.011(5) -0.026(6)

loop_
_atom_type_symbol
_atom_type_description
_atom_type_scat_dispersion_real
_atom_type_scat_dispersion_imag
_atom_type_scat_source
C C 0.0033 0.0016 'International Tables Vol C Tables 4.2.6.8 and 6.1.1.4'
H H 0.0000 0.0000 'International Tables Vol C Tables 4.2.6.8 and 6.1.1.4'
N N 0.0061 0.0033 'International Tables Vol C Tables 4.2.6.8 and 6.1.1.4'
O O 0.0106 0.0060 'International Tables Vol C Tables 4.2.6.8 and 6.1.1.4'
S S 0.1246 0.1234 'International Tables Vol C Tables 4.2.6.8 and 6.1.1.4'
Ir Ir -1.4442 7.9887 'International Tables Vol C Tables 4.2.6.8 and 6.1.1.4'

loop_
_geom_angle_atom_site_label_1
_geom_angle_atom_site_label_2
_geom_angle_atom_site_label_3
_geom_angle
N2 Ir1 C31 79.5(7)
N2 Ir1 C51 95.1(7)
C31 Ir1 C51 85.6(7)
N2 Ir1 N3 172.5(7)
C31 Ir1 N3 94.2(6)
C51 Ir1 N3 80.3(7)
N2 Ir1 O1 87.7(5)
C31 Ir1 O1 86.9(6)
C51 Ir1 O1 171.3(6)
N3 Ir1 O1 96.0(5)
N2 Ir1 N1 95.2(5)
C31 Ir1 N1 172.3(7)
C51 Ir1 N1 100.6(6)
N3 Ir1 N1 91.4(5)
O1 Ir1 N1 87.3(4)
C21 S1 C22 91.1(5)
C11 O1 Ir1 127.4(8)
H1WB O1W H1WA 146.6
C37 O2 C46 104.9(10)
C47 O3 H3A 109.5
C57 O4 C66 104.9(10)
C67 O5 H5A 109.5
C21 N1 C23 113.7(10)
C21 N1 Ir1 127.1(8)
C23 N1 Ir1 119.1(8)
C37 N2 C41 105.1(11)
C37 N2 Ir1 114.2(9)
C41 N2 Ir1 140.7(10)
C57 N3 C61 108.3(12)
C57 N3 Ir1 112.3(10)
C61 N3 Ir1 139.4(11)
O1 C11 C16 126.3(10)
O1 C11 C12 117.9(12)
C16 C11 C12 115.8(11)
C13 C12 C11 122.8(17)
C13 C12 H12A 118.6
C11 C12 H12A 118.6
C12 C13 C14 120.7(14)
C12 C13 H13A 119.6
C14 C13 H13A 119.6
C13 C14 C15 122.7(11)
C13 C14 H14A 118.6
C15 C14 H14A 118.6
C14 C15 C16 114.4(12)
C14 C15 H15A 122.8
C16 C15 H15A 122.8
C11 C16 C15 123.2(10)
C11 C16 C21 124.0(9)
C15 C16 C21 112.8(9)
N1 C21 C16 126.1(9)
N1 C21 S1 116.3(8)
C16 C21 S1 117.5(7)
C23 C22 S1 107.0(8)
C23 C22 H22A 110.3
S1 C22 H22A 110.3
C23 C22 H22B 110.3
S1 C22 H22B 110.3
H22A C22 H22B 108.6
N1 C23 C24 109.2(8)
N1 C23 C22 107.9(8)
C24 C23 C22 112.2(8)
N1 C23 H23A 109.2
C24 C23 H23A 109.2
C22 C23 H23A 109.2
C26 C24 C23 115.3(8)
C26 C24 C25 110.6(8)
C23 C24 C25 109.9(8)
C26 C24 H24A 106.8
C23 C24 H24A 106.8
C25 C24 H24A 106.8
C24 C25 H25A 109.5
C24 C25 H25B 109.5
H25A C25 H25B 109.5
C24 C25 H25C 109.5
H25A C25 H25C 109.5
H25B C25 H25C 109.5
C24 C26 H26A 109.5
C24 C26 H26B 109.5
H26A C26 H26B 109.5
C24 C26 H26C 109.5
H26A C26 H26C 109.5
H26B C26 H26C 109.5
C36 C31 C32 117.1(14)
C36 C31 Ir1 114.9(11)
C32 C31 Ir1 128.0(12)
C33 C32 C31 122.1(12)
C33 C32 H32A 118.9
C31 C32 H32A 118.9
C32 C33 C34 117.8(11)
C32 C33 H33A 121.1
C34 C33 H33A 121.1
C35 C34 C33 122.0(11)
C35 C34 H34A 119.0
C33 C34 H34A 119.0
C34 C35 C36 117.9(12)
C34 C35 H35A 121.1
C36 C35 H35A 121.1
C31 C36 C35 123.1(12)
C31 C36 C37 112.2(10)
C35 C36 C37 124.8(10)
N2 C37 O2 114.1(10)
N2 C37 C36 119.1(10)
O2 C37 C36 126.7(8)
C46 C41 C42 121.7(11)
C46 C41 N2 106.9(12)
C42 C41 N2 131.4(10)
C43 C42 C41 116.1(8)
C43 C42 H42A 122.0
C41 C42 H42A 122.0
C42 C43 C44 121.5(9)
C42 C43 C47 120.3(9)
C44 C43 C47 118.2(9)
C45 C44 C43 120.2(12)
C45 C44 H44A 119.9
C43 C44 H44A 119.9
C46 C45 C44 118.0(18)
C46 C45 H45A 121.0
C44 C45 H45A 121.0
C41 C46 C45 122.5(17)
C41 C46 O2 108.8(14)
C45 C46 O2 128.7(17)
O3 C47 C43 110.4(8)
O3 C47 H47A 109.6
C43 C47 H47A 109.6
O3 C47 H47B 109.6
C43 C47 H47B 109.6
H47A C47 H47B 108.1
C56 C51 C52 117.6(14)
C56 C51 Ir1 114.5(12)
C52 C51 Ir1 127.9(13)
C53 C52 C51 116.3(15)
C53 C52 H52A 121.9
C51 C52 H52A 121.9
C54 C53 C52 126.1(19)
C54 C53 H53A 117.0
C52 C53 H53A 117.0
C53 C54 C55 118.8(13)
C53 C54 H54A 120.6
C55 C54 H54A 120.6
C54 C55 C56 117.5(11)
C54 C55 H55A 121.3
C56 C55 H55A 121.3
C55 C56 C51 123.8(12)
C55 C56 C57 124.0(9)
C51 C56 C57 112.2(10)
N3 C57 O4 112.4(10)
N3 C57 C56 120.4(10)
O4 C57 C56 127.0(8)
C62 C61 C66 120.3(13)
C62 C61 N3 133.9(10)
C66 C61 N3 105.7(14)
C61 C62 C63 118.7(10)
C61 C62 H62A 120.7
C63 C62 H62A 120.7
C64 C63 C62 119.5(11)
C64 C63 C67 121.8(10)
C62 C63 C67 118.7(10)
C65 C64 C63 123.7(12)
C65 C64 H64A 118.1
C63 C64 H64A 118.1
C64 C65 C66 116.1(18)
C64 C65 H65A 122.0
C66 C65 H65A 122.0
C61 C66 C65 121.7(19)
C61 C66 O4 108.6(16)
C65 C66 O4 129.7(18)
O5 C67 C63 111.7(11)
O5 C67 H67A 109.3
C63 C67 H67A 109.3
O5 C67 H67B 109.3
C63 C67 H67B 109.3
H67A C67 H67B 107.9

loop_
_geom_bond_atom_site_label_1
_geom_bond_atom_site_label_2
_geom_bond_distance
Ir1 N2 2.035(13)
Ir1 C31 2.036(18)
Ir1 C51 2.042(18)
Ir1 N3 2.063(15)
Ir1 O1 2.104(11)
Ir1 N1 2.150(12)
S1 C21 1.772(9)
S1 C22 1.804(13)
O1 C11 1.317(15)
O1W H1WB 0.8499
O1W H1WA 0.8500
O2 C37 1.345(12)
O2 C46 1.38(2)
O3 C47 1.422(13)
O3 H3A 0.8400
O4 C57 1.349(11)
O4 C66 1.42(2)
O5 C67 1.419(13)
O5 H5A 0.8400
N1 C21 1.282(16)
N1 C23 1.512(15)
N2 C37 1.303(17)
N2 C41 1.425(17)
N3 C57 1.325(18)
N3 C61 1.396(19)
C11 C16 1.428(13)
C11 C12 1.45(2)
C12 C13 1.32(2)
C12 H12A 0.9500
C13 C14 1.397(18)
C13 H13A 0.9500
C14 C15 1.442(18)
C14 H14A 0.9500
C15 C16 1.446(16)
C15 H15A 0.9500
C16 C21 1.453(13)
C22 C23 1.538(14)
C22 H22A 0.9900
C22 H22B 0.9900
C23 C24 1.532(12)
C23 H23A 1.0000
C24 C26 1.523(14)
C24 C25 1.532(13)
C24 H24A 1.0000
C25 H25A 0.9800
C25 H25B 0.9800
C25 H25C 0.9800
C26 H26A 0.9800
C26 H26B 0.9800
C26 H26C 0.9800
C31 C36 1.38(2)
C31 C32 1.41(2)
C32 C33 1.391(16)
C32 H32A 0.9500
C33 C34 1.436(19)
C33 H33A 0.9500
C34 C35 1.356(18)
C34 H34A 0.9500
C35 C36 1.421(15)
C35 H35A 0.9500
C36 C37 1.444(13)
C41 C46 1.36(2)
C41 C42 1.407(14)
C42 C43 1.398(13)
C42 H42A 0.9500
C43 C44 1.401(15)
C43 C47 1.532(14)
C44 C45 1.39(3)
C44 H44A 0.9500
C45 C46 1.36(3)
C45 H45A 0.9500
C47 H47A 0.9900
C47 H47B 0.9900
C51 C56 1.40(2)
C51 C52 1.39(2)
C52 C53 1.37(2)
C52 H52A 0.9500
C53 C54 1.35(3)
C53 H53A 0.9500
C54 C55 1.359(18)
C54 H54A 0.9500
C55 C56 1.380(14)
C55 H55A 0.9500
C56 C57 1.444(14)
C61 C62 1.342(16)
C61 C66 1.39(2)
C62 C63 1.415(14)
C62 H62A 0.9500
C63 C64 1.373(16)
C63 C67 1.506(17)
C64 C65 1.34(3)
C64 H64A 0.9500
C65 C66 1.42(3)
C65 H65A 0.9500
C67 H67A 0.9900
C67 H67B 0.9900

loop_
_geom_torsion_atom_site_label_1
_geom_torsion_atom_site_label_2
_geom_torsion_atom_site_label_3
_geom_torsion_atom_site_label_4
_geom_torsion
N2 Ir1 O1 C11 102.9(11)
C31 Ir1 O1 C11 -177.5(12)
C51 Ir1 O1 C11 -148(5)
N3 Ir1 O1 C11 -83.6(11)
N1 Ir1 O1 C11 7.5(11)
N2 Ir1 N1 C21 -81.9(12)
C31 Ir1 N1 C21 -35(7)
C51 Ir1 N1 C21 -178.2(12)
N3 Ir1 N1 C21 101.4(12)
O1 Ir1 N1 C21 5.5(11)
N2 Ir1 N1 C23 94.0(9)
C31 Ir1 N1 C23 141(6)
C51 Ir1 N1 C23 -2.2(11)
N3 Ir1 N1 C23 -82.7(9)
O1 Ir1 N1 C23 -178.6(9)
C31 Ir1 N2 C37 -3.3(11)
C51 Ir1 N2 C37 -87.8(11)
N3 Ir1 N2 C37 -36(7)
O1 Ir1 N2 C37 84.0(10)
N1 Ir1 N2 C37 171.0(10)
C31 Ir1 N2 C41 173.6(17)
C51 Ir1 N2 C41 89.0(16)
N3 Ir1 N2 C41 141(5)
O1 Ir1 N2 C41 -99.2(16)
N1 Ir1 N2 C41 -12.1(16)
N2 Ir1 N3 C57 -48(7)
C31 Ir1 N3 C57 -80.5(10)
C51 Ir1 N3 C57 4.3(9)
O1 Ir1 N3 C57 -167.8(9)
N1 Ir1 N3 C57 104.8(10)
N2 Ir1 N3 C61 133(5)
C31 Ir1 N3 C61 101.2(15)
C51 Ir1 N3 C61 -174.1(16)
O1 Ir1 N3 C61 13.9(15)
N1 Ir1 N3 C61 -73.5(15)
Ir1 O1 C11 C16 -13.7(17)
Ir1 O1 C11 C12 166.0(13)
O1 C11 C12 C13 174.6(19)
C16 C11 C12 C13 -6(3)
C11 C12 C13 C14 2(3)
C12 C13 C14 C15 4(3)
C13 C14 C15 C16 -5(3)
O1 C11 C16 C15 -176.7(12)
C12 C11 C16 C15 3.5(19)
O1 C11 C16 C21 6.0(18)
C12 C11 C16 C21 -173.7(14)
C14 C15 C16 C11 2(2)
C14 C15 C16 C21 179.0(13)
C23 N1 C21 C16 170.4(9)
Ir1 N1 C21 C16 -13.5(18)
C23 N1 C21 S1 -7.7(13)
Ir1 N1 C21 S1 168.4(6)
C11 C16 C21 N1 8.8(18)
C15 C16 C21 N1 -168.7(12)
C11 C16 C21 S1 -173.2(8)
C15 C16 C21 S1 9.3(13)
C22 S1 C21 N1 -4.7(10)
C22 S1 C21 C16 177.1(8)
C21 S1 C22 C23 14.6(8)
C21 N1 C23 C24 -103.5(11)
Ir1 N1 C23 C24 80.0(10)
C21 N1 C23 C22 18.6(14)
Ir1 N1 C23 C22 -157.8(8)
S1 C22 C23 N1 -20.6(11)
S1 C22 C23 C24 99.8(8)
N1 C23 C24 C26 64.2(11)
C22 C23 C24 C26 -55.4(11)
N1 C23 C24 C25 -170.0(9)
C22 C23 C24 C25 70.4(11)
N2 Ir1 C31 C36 2.9(11)
C51 Ir1 C31 C36 98.9(12)
N3 Ir1 C31 C36 178.8(12)
O1 Ir1 C31 C36 -85.4(12)
N1 Ir1 C31 C36 -45(7)
N2 Ir1 C31 C32 -177.7(15)
C51 Ir1 C31 C32 -81.7(15)
N3 Ir1 C31 C32 -1.7(14)
O1 Ir1 C31 C32 94.0(14)
N1 Ir1 C31 C32 135(5)
C36 C31 C32 C33 2(2)
Ir1 C31 C32 C33 -177.1(11)
C31 C32 C33 C34 -2.1(19)
C32 C33 C34 C35 0(2)
C33 C34 C35 C36 1(2)
C32 C31 C36 C35 -1(2)
Ir1 C31 C36 C35 178.7(10)
C32 C31 C36 C37 178.5(11)
Ir1 C31 C36 C37 -2.0(14)
C34 C35 C36 C31 -1(2)
C34 C35 C36 C37 179.9(11)
C41 N2 C37 O2 2.8(14)
Ir1 N2 C37 O2 -179.3(8)
C41 N2 C37 C36 -174.7(9)
Ir1 N2 C37 C36 3.2(15)
C46 O2 C37 N2 -0.2(15)
C46 O2 C37 C36 177.0(13)
C31 C36 C37 N2 -0.8(16)
C35 C36 C37 N2 178.5(12)
C31 C36 C37 O2 -178.0(12)
C35 C36 C37 O2 1.3(17)
C37 N2 C41 C46 -4.3(17)
Ir1 N2 C41 C46 178.7(15)
C37 N2 C41 C42 176.8(11)
Ir1 N2 C41 C42 0(2)
C46 C41 C42 C43 1.3(17)
N2 C41 C42 C43 -180.0(12)
C41 C42 C43 C44 -2.2(14)
C41 C42 C43 C47 177.9(9)
C42 C43 C44 C45 2(2)
C47 C43 C44 C45 -178.3(15)
C43 C44 C45 C46 0(3)
C42 C41 C46 C45 0(3)
N2 C41 C46 C45 -178.9(19)
C42 C41 C46 O2 -176.7(11)
N2 C41 C46 O2 4.3(19)
C44 C45 C46 C41 -1(3)
C44 C45 C46 O2 175.5(18)
C37 O2 C46 C41 -2.6(18)
C37 O2 C46 C45 -179(2)
C42 C43 C47 O3 3.8(14)
C44 C43 C47 O3 -176.2(10)
N2 Ir1 C51 C56 169.1(11)
C31 Ir1 C51 C56 90.1(11)
N3 Ir1 C51 C56 -4.9(10)
O1 Ir1 C51 C56 60(6)
N1 Ir1 C51 C56 -94.6(10)
N2 Ir1 C51 C52 -8.8(14)
C31 Ir1 C51 C52 -87.8(14)
N3 Ir1 C51 C52 177.2(14)
O1 Ir1 C51 C52 -118(5)
N1 Ir1 C51 C52 87.5(13)
C56 C51 C52 C53 0.2(19)
Ir1 C51 C52 C53 178.1(12)
C51 C52 C53 C54 -2(2)
C52 C53 C54 C55 3(2)
C53 C54 C55 C56 -1.7(17)
C54 C55 C56 C51 -0.1(16)
C54 C55 C56 C57 177.7(9)
C52 C51 C56 C55 0.8(19)
Ir1 C51 C56 C55 -177.3(8)
C52 C51 C56 C57 -177.2(10)
Ir1 C51 C56 C57 4.7(13)
C61 N3 C57 O4 -0.8(13)
Ir1 N3 C57 O4 -179.7(7)
C61 N3 C57 C56 175.7(9)
Ir1 N3 C57 C56 -3.1(13)
C66 O4 C57 N3 0.5(12)
C66 O4 C57 C56 -175.8(11)
C55 C56 C57 N3 -179.0(10)
C51 C56 C57 N3 -1.0(15)
C55 C56 C57 O4 -3.0(14)
C51 C56 C57 O4 175.0(10)
C57 N3 C61 C62 178.6(11)
Ir1 N3 C61 C62 -3(2)
C57 N3 C61 C66 0.8(15)
Ir1 N3 C61 C66 179.2(13)
C66 C61 C62 C63 -0.5(16)
N3 C61 C62 C63 -178.1(12)
C61 C62 C63 C64 0.2(15)
C61 C62 C63 C67 179.4(10)
C62 C63 C64 C65 -0.1(19)
C67 C63 C64 C65 -179.3(14)
C63 C64 C65 C66 0(2)
C62 C61 C66 C65 1(2)
N3 C61 C66 C65 179.0(15)
C62 C61 C66 O4 -178.7(10)
N3 C61 C66 O4 -0.5(16)
C64 C65 C66 C61 -1(3)
C64 C65 C66 O4 178.7(15)
C57 O4 C66 C61 0.1(14)
C57 O4 C66 C65 -179.4(18)
C64 C63 C67 O5 4.8(16)
C62 C63 C67 O5 -174.4(10)
